data_7059327
loop_
_publ_author_name
'Kundu, Arijit'
'Bhattacharyya, Bhaswati'
'Dhara, Kaliprasanna'
'Paul, Subhabrata'
'Majumder, Indira'
'Kundu, Rita'

_publ_section_title
;
 An unorthodox metal-free synthesis of dihydro-6H-quinoline-5-ones in
 ethanol/water using a non-nucleophilic base and their cytotoxic studies
 on human cancer cell line
;
_journal_issue 12
_journal_name_full 'New Journal of Chemistry'
_journal_page_first 4898
_journal_page_last 4906
_journal_paper_doi 10.1039/C9NJ06346C
_journal_volume 44
_journal_year 2020
_chemical_formula_moiety 'C19 H19 N O'
_chemical_formula_sum 'C19 H19 N O'
_chemical_formula_weight 277.35
_space_group_IT_number 2
_space_group_name_Hall '-P 1'
_space_group_name_H-M_alt 'P -1'
_symmetry_cell_setting triclinic
_symmetry_space_group_name_H-M 'P -1'
_atom_sites_solution_hydrogens geom
_atom_sites_solution_primary direct
_atom_sites_solution_secondary difmap
_audit_creation_method SHELXL-97
_audit_update_record
;
2017-04-07 deposited with the CCDC.	2020-02-17 downloaded from the CCDC.
;
_cell_angle_alpha 94.322(9)
_cell_angle_beta 90.117(9)
_cell_angle_gamma 90.020(9)
_cell_formula_units_Z 4
_cell_length_a 7.7206(15)
_cell_length_b 13.742(3)
_cell_length_c 14.038(3)
_cell_measurement_reflns_used 4383
_cell_measurement_temperature 296(2)
_cell_measurement_theta_max 32.16
_cell_measurement_theta_min 2.64
_cell_volume 1485.1(5)
_computing_cell_refinement 'Bruker SAINT'
_computing_data_collection 'Bruker APEX2'
_computing_data_reduction 'Bruker SAINT'
_computing_molecular_graphics 'Bruker SHELXTL'
_computing_publication_material 'Bruker SHELXTL'
_computing_structure_refinement 'SHELXL-97 (Sheldrick, 2008)'
_computing_structure_solution 'SHELXS-97 (Sheldrick, 2008)'
_diffrn_ambient_temperature 296(2)
_diffrn_measured_fraction_theta_full 0.963
_diffrn_measured_fraction_theta_max 0.963
_diffrn_measurement_device_type 'Bruker APEX-II CCD'
_diffrn_measurement_method '\f and \w scans'
_diffrn_radiation_monochromator graphite
_diffrn_radiation_source 'fine-focus sealed tube'
_diffrn_radiation_type MoK\a
_diffrn_radiation_wavelength 0.71073
_diffrn_reflns_av_R_equivalents 0.0495
_diffrn_reflns_av_sigmaI/netI 0.0694
_diffrn_reflns_limit_h_max 9
_diffrn_reflns_limit_h_min -9
_diffrn_reflns_limit_k_max 17
_diffrn_reflns_limit_k_min -17
_diffrn_reflns_limit_l_max 17
_diffrn_reflns_limit_l_min -16
_diffrn_reflns_number 11797
_diffrn_reflns_theta_full 26.10
_diffrn_reflns_theta_max 26.09
_diffrn_reflns_theta_min 1.45
_exptl_absorpt_coefficient_mu 0.076
_exptl_absorpt_correction_T_max 0.999
_exptl_absorpt_correction_T_min 0.998
_exptl_absorpt_correction_type integration
_exptl_absorpt_process_details SADABS
_exptl_crystal_colour white
_exptl_crystal_density_diffrn 1.240
_exptl_crystal_density_method 'not measured'
_exptl_crystal_description rectrangular
_exptl_crystal_F_000 592
_exptl_crystal_size_max 0.034
_exptl_crystal_size_mid 0.024
_exptl_crystal_size_min 0.018
_refine_diff_density_max 0.296
_refine_diff_density_min -0.239
_refine_diff_density_rms 0.061
_refine_ls_extinction_coef 0.062(6)
_refine_ls_extinction_expression Fc^*^=kFc[1+0.001xFc^2^\l^3^/sin(2\q)]^-1/4^
_refine_ls_extinction_method SHELXL
_refine_ls_goodness_of_fit_ref 1.025
_refine_ls_hydrogen_treatment mixed
_refine_ls_matrix_type full
_refine_ls_number_parameters 384
_refine_ls_number_reflns 5683
_refine_ls_number_restraints 0
_refine_ls_restrained_S_all 1.025
_refine_ls_R_factor_all 0.0845
_refine_ls_R_factor_gt 0.0662
_refine_ls_shift/su_max 0.000
_refine_ls_shift/su_mean 0.000
_refine_ls_structure_factor_coef Fsqd
_refine_ls_weighting_details 'calc w=1/[\s^2^(Fo^2^)+(0.1000P)^2^+0.5000P] where P=(Fo^2^+2Fc^2^)/3'
_refine_ls_weighting_scheme calc
_refine_ls_wR_factor_gt 0.1859
_refine_ls_wR_factor_ref 0.2086
_reflns_number_gt 4072
_reflns_number_total 5683
_reflns_threshold_expression >2sigma(I)
_cod_data_source_file c9nj06346c2.cif
_cod_data_source_block ghh
_cod_depositor_comments
;
The following automatic conversions were performed:

data item '_symmetry_cell_setting' value 'Triclinic' was changed to
'triclinic' in accordance with the
/home/data/users/saulius/crontab/automatic-downloads/rss-feeds/RSC/lib/dictionaries/cif_core.dic
dictionary named 'cif_core.dic' version 2.4.2 last updated on
2011-04-26.

Automatic conversion script
Id: cif_fix_values 7556 2019-12-06 15:28:31Z antanas 

 Adding full bibliography for 7059327--7059328.cif.

 Adding full bibliography for 7059327--7059328.cif.
;
_cod_original_sg_symbol_H-M 'P-1   '
_cod_database_code 7059327

loop_
_symmetry_equiv_pos_as_xyz
'x, y, z'
'-x, -y, -z'

loop_
_atom_site_label
_atom_site_type_symbol
_atom_site_fract_x
_atom_site_fract_y
_atom_site_fract_z
_atom_site_U_iso_or_equiv
_atom_site_adp_type
_atom_site_occupancy
_atom_site_symmetry_multiplicity
_atom_site_calc_flag
_atom_site_refinement_flags
_atom_site_disorder_assembly
_atom_site_disorder_group
O1 O 0.2186(2) 0.66071(14) 0.34113(16) 0.0807(6) Uani 1 1 d . . .
O2 O -0.2809(2) 0.33936(14) 0.15874(16) 0.0807(6) Uani 1 1 d . . .
N1 N 0.6857(2) 0.88351(12) 0.39613(12) 0.0408(4) Uani 1 1 d . . .
N2 N 0.1858(2) 0.11623(12) 0.10384(12) 0.0416(4) Uani 1 1 d . . .
C1 C 0.3690(3) 0.67726(18) 0.36352(18) 0.0579(6) Uani 1 1 d . . .
C2 C 0.4412(3) 0.77755(16) 0.36924(15) 0.0464(5) Uani 1 1 d . . .
C3 C 0.3361(3) 0.85680(17) 0.35413(15) 0.0487(5) Uani 1 1 d . . .
H3 H 0.2194 0.8473 0.3396 0.058 Uiso 1 1 calc R . .
C4 C 0.4049(3) 0.94951(16) 0.36076(14) 0.0435(5) Uani 1 1 d . . .
C5 C 0.5820(2) 0.95989(14) 0.38118(13) 0.0384(5) Uani 1 1 d . . .
C6 C 0.6628(2) 1.05723(14) 0.38896(13) 0.0390(5) Uani 1 1 d . . .
C7 C 0.8299(3) 1.07099(16) 0.42381(16) 0.0466(5) Uani 1 1 d . . .
H7 H 0.8933 1.0174 0.4407 0.056 Uiso 1 1 calc R . .
C8 C 0.9040(3) 1.16255(16) 0.43390(18) 0.0555(6) Uani 1 1 d . . .
H8 H 1.0157 1.1708 0.4582 0.067 Uiso 1 1 calc R . .
C9 C 0.8104(3) 1.24204(17) 0.40740(19) 0.0596(6) Uani 1 1 d . . .
H9 H 0.8583 1.3043 0.4146 0.071 Uiso 1 1 calc R . .
C10 C 0.6161(3) 0.79421(15) 0.39098(15) 0.0432(5) Uani 1 1 d . . .
C11 C 0.2952(3) 1.03943(18) 0.35373(18) 0.0549(6) Uani 1 1 d . . .
H11A H 0.1961 1.0232 0.3130 0.066 Uiso 1 1 calc R . .
H11B H 0.2523 1.0609 0.4167 0.066 Uiso 1 1 calc R . .
C12 C 0.3943(3) 1.12129(19) 0.31406(19) 0.0614(6) Uani 1 1 d . . .
H12A H 0.3269 1.1808 0.3230 0.074 Uiso 1 1 calc R . .
H12B H 0.4103 1.1067 0.2460 0.074 Uiso 1 1 calc R . .
C13 C 0.5695(3) 1.13772(16) 0.36094(15) 0.0467(5) Uani 1 1 d . . .
C14 C 0.6463(3) 1.22884(17) 0.37043(18) 0.0578(6) Uani 1 1 d . . .
H14 H 0.5855 1.2825 0.3513 0.069 Uiso 1 1 calc R . .
C15 C 0.7355(3) 0.71217(16) 0.4112(2) 0.0565(6) Uani 1 1 d . . .
H15A H 0.7418 0.7076 0.4797 0.068 Uiso 1 1 calc R . .
H15B H 0.8508 0.7272 0.3891 0.068 Uiso 1 1 calc R . .
C16 C 0.6797(3) 0.61321(17) 0.3638(2) 0.0643(7) Uani 1 1 d . . .
C17 C 0.6982(4) 0.6126(2) 0.2553(2) 0.0854(10) Uani 1 1 d . . .
H17A H 0.8178 0.6208 0.2393 0.128 Uiso 1 1 calc R . .
H17B H 0.6315 0.6650 0.2325 0.128 Uiso 1 1 calc R . .
H17C H 0.6568 0.5515 0.2261 0.128 Uiso 1 1 calc R . .
C18 C 0.4897(3) 0.59764(18) 0.3901(2) 0.0698(8) Uani 1 1 d . . .
H18A H 0.4506 0.5362 0.3587 0.084 Uiso 1 1 calc R . .
H18B H 0.4823 0.5922 0.4585 0.084 Uiso 1 1 calc R . .
C19 C 0.7923(4) 0.5330(2) 0.4010(3) 0.0991(12) Uani 1 1 d . . .
H19A H 0.7797 0.5331 0.4690 0.149 Uiso 1 1 calc R . .
H19B H 0.9114 0.5445 0.3857 0.149 Uiso 1 1 calc R . .
H19C H 0.7567 0.4708 0.3716 0.149 Uiso 1 1 calc R . .
C20 C 0.2923(4) 0.4669(2) 0.0983(3) 0.0979(12) Uani 1 1 d . . .
H20A H 0.2766 0.4676 0.0305 0.147 Uiso 1 1 calc R . .
H20B H 0.4117 0.4543 0.1119 0.147 Uiso 1 1 calc R . .
H20C H 0.2595 0.5290 0.1287 0.147 Uiso 1 1 calc R . .
C21 C 0.1793(3) 0.38688(17) 0.1359(2) 0.0642(7) Uani 1 1 d . . .
C22 C 0.2360(3) 0.28793(16) 0.0890(2) 0.0567(6) Uani 1 1 d . . .
H22A H 0.2431 0.2923 0.0205 0.068 Uiso 1 1 calc R . .
H22B H 0.3510 0.2731 0.1118 0.068 Uiso 1 1 calc R . .
C23 C 0.1158(3) 0.20564(15) 0.10892(15) 0.0443(5) Uani 1 1 d . . .
C24 C 0.0819(2) 0.04019(14) 0.11856(13) 0.0382(5) Uani 1 1 d . . .
C25 C 0.1631(2) -0.05758(14) 0.11117(14) 0.0402(5) Uani 1 1 d . . .
C26 C 0.0688(3) -0.13736(16) 0.13918(16) 0.0474(5) Uani 1 1 d . . .
C27 C 0.1459(3) -0.22904(17) 0.12907(19) 0.0586(6) Uani 1 1 d . . .
H27 H 0.0851 -0.2829 0.1476 0.070 Uiso 1 1 calc R . .
C28 C 0.3102(3) -0.24190(17) 0.09223(19) 0.0598(6) Uani 1 1 d . . .
H28 H 0.3580 -0.3041 0.0846 0.072 Uiso 1 1 calc R . .
C29 C -0.1312(3) 0.32311(18) 0.13635(18) 0.0576(6) Uani 1 1 d . . .
C30 C -0.0103(3) 0.40241(18) 0.1103(2) 0.0697(8) Uani 1 1 d . . .
H30A H -0.0487 0.4637 0.1422 0.084 Uiso 1 1 calc R . .
H30B H -0.0186 0.4084 0.0420 0.084 Uiso 1 1 calc R . .
C31 C -0.0951(3) 0.05023(16) 0.13921(14) 0.0437(5) Uani 1 1 d . . .
C32 C -0.1637(3) 0.14329(17) 0.14566(16) 0.0489(5) Uani 1 1 d . . .
H32 H -0.2803 0.1528 0.1599 0.059 Uiso 1 1 calc R . .
C33 C -0.0587(3) 0.22224(16) 0.13089(15) 0.0469(5) Uani 1 1 d . . .
C34 C -0.2047(3) -0.03946(17) 0.14598(17) 0.0535(6) Uani 1 1 d . . .
H34A H -0.2477 -0.0610 0.0829 0.064 Uiso 1 1 calc R . .
H34B H -0.3038 -0.0233 0.1865 0.064 Uiso 1 1 calc R . .
C35 C -0.1054(3) -0.12140(18) 0.18596(19) 0.0604(7) Uani 1 1 d . . .
H35A H -0.1727 -0.1810 0.1770 0.072 Uiso 1 1 calc R . .
H35B H -0.0891 -0.1068 0.2541 0.072 Uiso 1 1 calc R . .
C36 C 0.4037(3) -0.16281(17) 0.06675(19) 0.0572(6) Uani 1 1 d . . .
H36 H 0.5157 -0.1711 0.0432 0.069 Uiso 1 1 calc R . .
C37 C 0.3303(3) -0.07098(15) 0.07633(16) 0.0472(5) Uani 1 1 d . . .
H37 H 0.3936 -0.0174 0.0592 0.057 Uiso 1 1 calc R . .
C38 C 0.1991(4) 0.3874(2) 0.2447(2) 0.0871(10) Uani 1 1 d . . .
H38A H 0.1645 0.4497 0.2739 0.131 Uiso 1 1 calc R . .
H38B H 0.3179 0.3753 0.2604 0.131 Uiso 1 1 calc R . .
H38C H 0.1274 0.3373 0.2680 0.131 Uiso 1 1 calc R . .

loop_
_atom_site_aniso_label
_atom_site_aniso_U_11
_atom_site_aniso_U_22
_atom_site_aniso_U_33
_atom_site_aniso_U_23
_atom_site_aniso_U_13
_atom_site_aniso_U_12
O1 0.0625(12) 0.0656(12) 0.1112(17) -0.0111(11) -0.0070(10) -0.0254(9)
O2 0.0626(12) 0.0661(12) 0.1108(17) -0.0102(11) 0.0082(10) 0.0231(9)
N1 0.0404(9) 0.0374(9) 0.0432(9) -0.0050(7) 0.0006(7) -0.0029(7)
N2 0.0413(9) 0.0373(9) 0.0450(10) -0.0054(7) 0.0004(7) -0.0023(7)
C1 0.0579(14) 0.0530(14) 0.0608(15) -0.0093(11) 0.0059(11) -0.0182(11)
C2 0.0464(12) 0.0459(12) 0.0449(12) -0.0093(9) 0.0022(9) -0.0083(9)
C3 0.0393(11) 0.0571(13) 0.0473(12) -0.0112(10) -0.0028(9) -0.0071(9)
C4 0.0422(11) 0.0487(12) 0.0377(10) -0.0087(9) -0.0002(8) 0.0001(8)
C5 0.0401(10) 0.0423(11) 0.0314(9) -0.0063(8) 0.0026(7) -0.0009(8)
C6 0.0432(11) 0.0389(10) 0.0336(10) -0.0051(8) 0.0018(8) -0.0009(8)
C7 0.0439(11) 0.0414(11) 0.0530(13) -0.0050(9) -0.0003(9) -0.0010(8)
C8 0.0470(12) 0.0473(12) 0.0703(16) -0.0081(11) 0.0008(10) -0.0061(9)
C9 0.0643(15) 0.0394(12) 0.0733(16) -0.0072(11) 0.0088(12) -0.0076(10)
C10 0.0455(11) 0.0402(11) 0.0426(11) -0.0058(8) 0.0017(8) -0.0047(8)
C11 0.0450(12) 0.0589(14) 0.0591(14) -0.0066(11) -0.0100(10) 0.0049(10)
C12 0.0590(15) 0.0596(15) 0.0650(16) 0.0006(12) -0.0110(11) 0.0092(11)
C13 0.0519(12) 0.0450(11) 0.0426(11) -0.0017(9) 0.0015(9) 0.0039(9)
C14 0.0658(15) 0.0418(12) 0.0655(15) 0.0012(11) 0.0010(11) 0.0064(10)
C15 0.0550(14) 0.0391(12) 0.0747(16) 0.0000(11) -0.0050(11) -0.0042(9)
C16 0.0634(15) 0.0363(12) 0.092(2) -0.0019(12) 0.0036(13) -0.0055(10)
C17 0.094(2) 0.0590(16) 0.098(2) -0.0256(16) 0.0229(17) -0.0069(14)
C18 0.0719(17) 0.0427(13) 0.094(2) 0.0004(13) 0.0034(14) -0.0161(12)
C19 0.088(2) 0.0423(15) 0.168(4) 0.0163(19) -0.005(2) -0.0013(14)
C20 0.088(2) 0.0420(15) 0.165(4) 0.0108(19) 0.006(2) -0.0051(14)
C21 0.0640(15) 0.0351(12) 0.092(2) -0.0052(12) -0.0048(13) 0.0026(10)
C22 0.0556(14) 0.0394(12) 0.0742(16) -0.0020(11) 0.0054(11) 0.0002(10)
C23 0.0464(11) 0.0390(11) 0.0460(12) -0.0072(9) -0.0016(9) 0.0020(8)
C24 0.0402(10) 0.0412(11) 0.0317(9) -0.0081(8) -0.0005(7) -0.0040(8)
C25 0.0421(11) 0.0397(11) 0.0370(10) -0.0083(8) -0.0017(8) -0.0040(8)
C26 0.0522(12) 0.0438(11) 0.0451(12) -0.0041(9) 0.0000(9) -0.0082(9)
C27 0.0673(15) 0.0400(12) 0.0679(16) 0.0000(11) -0.0012(12) -0.0111(10)
C28 0.0637(15) 0.0388(12) 0.0750(17) -0.0085(11) -0.0082(12) 0.0034(10)
C29 0.0558(14) 0.0508(13) 0.0640(15) -0.0101(11) -0.0041(11) 0.0131(10)
C30 0.0714(17) 0.0448(13) 0.092(2) -0.0008(13) -0.0064(14) 0.0138(11)
C31 0.0429(11) 0.0484(12) 0.0377(10) -0.0104(9) 0.0012(8) -0.0042(9)
C32 0.0402(11) 0.0570(13) 0.0473(12) -0.0122(10) 0.0029(9) 0.0037(9)
C33 0.0495(12) 0.0435(11) 0.0458(12) -0.0099(9) -0.0027(9) 0.0045(9)
C34 0.0442(12) 0.0597(14) 0.0548(13) -0.0083(11) 0.0095(10) -0.0098(10)
C35 0.0598(14) 0.0573(14) 0.0637(15) 0.0027(12) 0.0103(11) -0.0143(11)
C36 0.0470(12) 0.0460(12) 0.0760(17) -0.0122(11) 0.0018(11) 0.0017(9)
C37 0.0443(11) 0.0392(11) 0.0565(13) -0.0069(9) 0.0015(9) -0.0040(8)
C38 0.097(2) 0.0579(16) 0.102(2) -0.0253(16) -0.0234(18) 0.0009(15)

loop_
_atom_type_symbol
_atom_type_description
_atom_type_scat_dispersion_real
_atom_type_scat_dispersion_imag
_atom_type_scat_source
C C 0.0033 0.0016 'International Tables Vol C Tables 4.2.6.8 and 6.1.1.4'
H H 0.0000 0.0000 'International Tables Vol C Tables 4.2.6.8 and 6.1.1.4'
N N 0.0061 0.0033 'International Tables Vol C Tables 4.2.6.8 and 6.1.1.4'
O O 0.0106 0.0060 'International Tables Vol C Tables 4.2.6.8 and 6.1.1.4'

loop_
_geom_angle_atom_site_label_1
_geom_angle_atom_site_label_2
_geom_angle_atom_site_label_3
_geom_angle
_geom_angle_site_symmetry_1
_geom_angle_site_symmetry_3
_geom_angle_publ_flag
C10 N1 C5 118.36(17) . . ?
C23 N2 C24 118.12(17) . . ?
O1 C1 C2 121.7(2) . . ?
O1 C1 C18 121.9(2) . . ?
C2 C1 C18 116.4(2) . . ?
C3 C2 C10 118.71(19) . . ?
C3 C2 C1 120.62(19) . . ?
C10 C2 C1 120.7(2) . . ?
C4 C3 C2 119.82(19) . . ?
C4 C3 H3 120.1 . . ?
C2 C3 H3 120.1 . . ?
C3 C4 C5 118.0(2) . . ?
C3 C4 C11 122.53(19) . . ?
C5 C4 C11 119.34(18) . . ?
N1 C5 C4 122.85(18) . . ?
N1 C5 C6 116.73(17) . . ?
C4 C5 C6 120.41(19) . . ?
C7 C6 C13 119.17(18) . . ?
C7 C6 C5 121.26(19) . . ?
C13 C6 C5 119.56(18) . . ?
C8 C7 C6 121.4(2) . . ?
C8 C7 H7 119.3 . . ?
C6 C7 H7 119.3 . . ?
C7 C8 C9 119.2(2) . . ?
C7 C8 H8 120.4 . . ?
C9 C8 H8 120.4 . . ?
C14 C9 C8 119.9(2) . . ?
C14 C9 H9 120.1 . . ?
C8 C9 H9 120.1 . . ?
N1 C10 C2 122.3(2) . . ?
N1 C10 C15 116.32(17) . . ?
C2 C10 C15 121.41(18) . . ?
C12 C11 C4 112.22(19) . . ?
C12 C11 H11A 109.2 . . ?
C4 C11 H11A 109.2 . . ?
C12 C11 H11B 109.2 . . ?
C4 C11 H11B 109.2 . . ?
H11A C11 H11B 107.9 . . ?
C11 C12 C13 112.7(2) . . ?
C11 C12 H12A 109.1 . . ?
C13 C12 H12A 109.1 . . ?
C11 C12 H12B 109.1 . . ?
C13 C12 H12B 109.1 . . ?
H12A C12 H12B 107.8 . . ?
C14 C13 C6 118.8(2) . . ?
C14 C13 C12 122.0(2) . . ?
C6 C13 C12 119.10(19) . . ?
C9 C14 C13 121.6(2) . . ?
C9 C14 H14 119.2 . . ?
C13 C14 H14 119.2 . . ?
C10 C15 C16 113.7(2) . . ?
C10 C15 H15A 108.8 . . ?
C16 C15 H15A 108.8 . . ?
C10 C15 H15B 108.8 . . ?
C16 C15 H15B 108.8 . . ?
H15A C15 H15B 107.7 . . ?
C19 C16 C15 109.5(2) . . ?
C19 C16 C17 109.6(3) . . ?
C15 C16 C17 110.1(2) . . ?
C19 C16 C18 110.2(2) . . ?
C15 C16 C18 107.4(2) . . ?
C17 C16 C18 109.9(2) . . ?
C16 C17 H17A 109.5 . . ?
C16 C17 H17B 109.5 . . ?
H17A C17 H17B 109.5 . . ?
C16 C17 H17C 109.5 . . ?
H17A C17 H17C 109.5 . . ?
H17B C17 H17C 109.5 . . ?
C1 C18 C16 114.5(2) . . ?
C1 C18 H18A 108.6 . . ?
C16 C18 H18A 108.6 . . ?
C1 C18 H18B 108.6 . . ?
C16 C18 H18B 108.6 . . ?
H18A C18 H18B 107.6 . . ?
C16 C19 H19A 109.5 . . ?
C16 C19 H19B 109.5 . . ?
H19A C19 H19B 109.5 . . ?
C16 C19 H19C 109.5 . . ?
H19A C19 H19C 109.5 . . ?
H19B C19 H19C 109.5 . . ?
C21 C20 H20A 109.5 . . ?
C21 C20 H20B 109.5 . . ?
H20A C20 H20B 109.5 . . ?
C21 C20 H20C 109.5 . . ?
H20A C20 H20C 109.5 . . ?
H20B C20 H20C 109.5 . . ?
C30 C21 C20 110.4(2) . . ?
C30 C21 C22 108.1(2) . . ?
C20 C21 C22 109.0(2) . . ?
C30 C21 C38 109.8(2) . . ?
C20 C21 C38 109.8(3) . . ?
C22 C21 C38 109.7(2) . . ?
C23 C22 C21 113.48(19) . . ?
C23 C22 H22A 108.9 . . ?
C21 C22 H22A 108.9 . . ?
C23 C22 H22B 108.9 . . ?
C21 C22 H22B 108.9 . . ?
H22A C22 H22B 107.7 . . ?
N2 C23 C33 122.33(19) . . ?
N2 C23 C22 116.11(18) . . ?
C33 C23 C22 121.55(19) . . ?
N2 C24 C31 123.18(18) . . ?
N2 C24 C25 116.64(17) . . ?
C31 C24 C25 120.18(17) . . ?
C37 C25 C26 119.87(19) . . ?
C37 C25 C24 120.99(18) . . ?
C26 C25 C24 119.14(18) . . ?
C27 C26 C25 118.2(2) . . ?
C27 C26 C35 121.9(2) . . ?
C25 C26 C35 119.8(2) . . ?
C28 C27 C26 121.5(2) . . ?
C28 C27 H27 119.2 . . ?
C26 C27 H27 119.2 . . ?
C36 C28 C27 120.0(2) . . ?
C36 C28 H28 120.0 . . ?
C27 C28 H28 120.0 . . ?
O2 C29 C33 121.5(2) . . ?
O2 C29 C30 122.2(2) . . ?
C33 C29 C30 116.3(2) . . ?
C29 C30 C21 115.0(2) . . ?
C29 C30 H30A 108.5 . . ?
C21 C30 H30A 108.5 . . ?
C29 C30 H30B 108.5 . . ?
C21 C30 H30B 108.5 . . ?
H30A C30 H30B 107.5 . . ?
C32 C31 C24 117.66(19) . . ?
C32 C31 C34 122.62(19) . . ?
C24 C31 C34 119.56(19) . . ?
C31 C32 C33 119.89(19) . . ?
C31 C32 H32 120.1 . . ?
C33 C32 H32 120.1 . . ?
C32 C33 C23 118.8(2) . . ?
C32 C33 C29 120.6(2) . . ?
C23 C33 C29 120.6(2) . . ?
C31 C34 C35 112.15(18) . . ?
C31 C34 H34A 109.2 . . ?
C35 C34 H34A 109.2 . . ?
C31 C34 H34B 109.2 . . ?
C35 C34 H34B 109.2 . . ?
H34A C34 H34B 107.9 . . ?
C34 C35 C26 112.38(19) . . ?
C34 C35 H35A 109.1 . . ?
C26 C35 H35A 109.1 . . ?
C34 C35 H35B 109.1 . . ?
C26 C35 H35B 109.1 . . ?
H35A C35 H35B 107.9 . . ?
C28 C36 C37 119.6(2) . . ?
C28 C36 H36 120.2 . . ?
C37 C36 H36 120.2 . . ?
C36 C37 C25 120.8(2) . . ?
C36 C37 H37 119.6 . . ?
C25 C37 H37 119.6 . . ?
C21 C38 H38A 109.5 . . ?
C21 C38 H38B 109.5 . . ?
H38A C38 H38B 109.5 . . ?
C21 C38 H38C 109.5 . . ?
H38A C38 H38C 109.5 . . ?
H38B C38 H38C 109.5 . . ?

loop_
_geom_bond_atom_site_label_1
_geom_bond_atom_site_label_2
_geom_bond_distance
_geom_bond_site_symmetry_2
_geom_bond_publ_flag
O1 C1 1.219(3) . ?
O2 C29 1.215(3) . ?
N1 C10 1.336(2) . ?
N1 C5 1.349(3) . ?
N2 C23 1.339(3) . ?
N2 C24 1.345(2) . ?
C1 C2 1.483(3) . ?
C1 C18 1.505(4) . ?
C2 C3 1.387(3) . ?
C2 C10 1.399(3) . ?
C3 C4 1.377(3) . ?
C3 H3 0.9300 . ?
C4 C5 1.401(3) . ?
C4 C11 1.507(3) . ?
C5 C6 1.472(3) . ?
C6 C7 1.387(3) . ?
C6 C13 1.401(3) . ?
C7 C8 1.379(3) . ?
C7 H7 0.9300 . ?
C8 C9 1.384(3) . ?
C8 H8 0.9300 . ?
C9 C14 1.375(4) . ?
C9 H9 0.9300 . ?
C10 C15 1.500(3) . ?
C11 C12 1.502(4) . ?
C11 H11A 0.9700 . ?
C11 H11B 0.9700 . ?
C12 C13 1.512(3) . ?
C12 H12A 0.9700 . ?
C12 H12B 0.9700 . ?
C13 C14 1.383(3) . ?
C14 H14 0.9300 . ?
C15 C16 1.529(3) . ?
C15 H15A 0.9700 . ?
C15 H15B 0.9700 . ?
C16 C19 1.527(4) . ?
C16 C17 1.530(4) . ?
C16 C18 1.532(4) . ?
C17 H17A 0.9600 . ?
C17 H17B 0.9600 . ?
C17 H17C 0.9600 . ?
C18 H18A 0.9700 . ?
C18 H18B 0.9700 . ?
C19 H19A 0.9600 . ?
C19 H19B 0.9600 . ?
C19 H19C 0.9600 . ?
C20 C21 1.529(4) . ?
C20 H20A 0.9600 . ?
C20 H20B 0.9600 . ?
C20 H20C 0.9600 . ?
C21 C30 1.525(4) . ?
C21 C22 1.530(3) . ?
C21 C38 1.535(4) . ?
C22 C23 1.505(3) . ?
C22 H22A 0.9700 . ?
C22 H22B 0.9700 . ?
C23 C33 1.398(3) . ?
C24 C31 1.402(3) . ?
C24 C25 1.479(3) . ?
C25 C37 1.389(3) . ?
C25 C26 1.397(3) . ?
C26 C27 1.391(3) . ?
C26 C35 1.507(3) . ?
C27 C28 1.378(3) . ?
C27 H27 0.9300 . ?
C28 C36 1.374(3) . ?
C28 H28 0.9300 . ?
C29 C33 1.492(3) . ?
C29 C30 1.501(4) . ?
C30 H30A 0.9700 . ?
C30 H30B 0.9700 . ?
C31 C32 1.381(3) . ?
C31 C34 1.504(3) . ?
C32 C33 1.382(3) . ?
C32 H32 0.9300 . ?
C34 C35 1.505(4) . ?
C34 H34A 0.9700 . ?
C34 H34B 0.9700 . ?
C35 H35A 0.9700 . ?
C35 H35B 0.9700 . ?
C36 C37 1.381(3) . ?
C36 H36 0.9300 . ?
C37 H37 0.9300 . ?
C38 H38A 0.9600 . ?
C38 H38B 0.9600 . ?
C38 H38C 0.9600 . ?
